data_7241645
loop_
_publ_author_name
'Li, Huizhen'
'Wang, Ruirui'
'Kang, Jiaxin'
'Li, Shujun'
'Zhou, Ai-Ju'
'Han, Dong-xue'
'Guan, Hong-Yu'
'Austin, Douglas J.'
'Yue, Yanfeng'

_publ_section_title
;
 Syntheses, formation mechanisms and structures of a series of linear
 diborazanes
;
_journal_issue 2
_journal_name_full CrystEngComm
_journal_page_first 404
_journal_page_last 410
_journal_paper_doi 10.1039/D0CE01196G
_journal_volume 23
_journal_year 2021
_chemical_formula_sum 'C16 H52 B4 N4 O6'
_chemical_formula_weight 439.85
_space_group_crystal_system triclinic
_space_group_IT_number 2
_space_group_name_Hall '-P 1'
_space_group_name_H-M_alt 'P -1'
_atom_sites_solution_hydrogens mixed
_audit_update_record
;
2018-06-15 deposited with the CCDC.	2020-11-16 downloaded from the CCDC.
;
_cell_angle_alpha 116.645(12)
_cell_angle_beta 107.265(12)
_cell_angle_gamma 95.625(13)
_cell_formula_units_Z 1
_cell_length_a 8.847(2)
_cell_length_b 9.433(3)
_cell_length_c 10.103(3)
_cell_measurement_reflns_used 4107
_cell_measurement_temperature 296.(2)
_cell_measurement_theta_max 21.3692
_cell_measurement_theta_min 2.4418
_cell_volume 692.8(4)
_computing_cell_refinement 'SAINT V8.35A (Bruker AXS Inc., 2015)'
_computing_data_collection 'APEX3 (Bruker AXS Inc., 2015)'
_computing_data_reduction 'SAINT V8.35A (Bruker AXS Inc., 2015)'
_computing_molecular_graphics 'XP (Bruker AXS Inc., 2015)'
_computing_publication_material 'APEX3 (Bruker AXS Inc., 2015)'
_computing_structure_refinement 'SHELXL-2014/7 (Sheldrick, 2014)'
_computing_structure_solution 'XT, VERSION 2014/4'
_diffrn_ambient_temperature 296.(2)
_diffrn_detector_area_resol_mean 8.3333
_diffrn_measured_fraction_theta_full 0.985
_diffrn_measured_fraction_theta_max 0.985
_diffrn_measurement_device_type 'CCD area detector'
_diffrn_measurement_method 'phi and omega scans'
_diffrn_radiation_monochromator graphite
_diffrn_radiation_type MoK\a
_diffrn_radiation_wavelength 0.71073
_diffrn_reflns_av_R_equivalents 0.0659
_diffrn_reflns_av_unetI/netI 0.0362
_diffrn_reflns_limit_h_max 11
_diffrn_reflns_limit_h_min -11
_diffrn_reflns_limit_k_max 11
_diffrn_reflns_limit_k_min -11
_diffrn_reflns_limit_l_max 12
_diffrn_reflns_limit_l_min -12
_diffrn_reflns_number 33908
_diffrn_reflns_theta_full 26.80
_diffrn_reflns_theta_max 26.80
_diffrn_reflns_theta_min 2.75
_diffrn_source 'fine-focus sealed tube'
_diffrn_source_type 'Bruker KappaCCD'
_exptl_absorpt_coefficient_mu 0.075
_exptl_absorpt_correction_T_max 0.98
_exptl_absorpt_correction_T_min 0.88
_exptl_absorpt_correction_type multi-scan
_exptl_absorpt_process_details
;
SADABS-2014/5 - Bruker AXS area detector scaling and absorption correction
;
_exptl_crystal_colour colourless
_exptl_crystal_density_diffrn 1.054
_exptl_crystal_density_method 'not measured'
_exptl_crystal_description block
_exptl_crystal_F_000 244
_exptl_crystal_size_max 0.420
_exptl_crystal_size_mid 0.320
_exptl_crystal_size_min 0.260
_refine_diff_density_max 0.174
_refine_diff_density_min -0.161
_refine_ls_extinction_method none
_refine_ls_goodness_of_fit_ref 1.035
_refine_ls_hydrogen_treatment mixed
_refine_ls_matrix_type full
_refine_ls_number_parameters 169
_refine_ls_number_reflns 2923
_refine_ls_number_restraints 11
_refine_ls_restrained_S_all 1.035
_refine_ls_R_factor_all 0.0862
_refine_ls_R_factor_gt 0.0457
_refine_ls_shift/su_max 0.000
_refine_ls_shift/su_mean 0.000
_refine_ls_structure_factor_coef Fsqd
_refine_ls_weighting_details 'w=1/[\s^2^(Fo^2^)+(0.0446P)^2^+0.1653P] where P=(Fo^2^+2Fc^2^)/3'
_refine_ls_weighting_scheme calc
_refine_ls_wR_factor_gt 0.0999
_refine_ls_wR_factor_ref 0.1231
_reflns_number_gt 1880
_reflns_number_total 2923
_reflns_threshold_expression 'I > 2\s(I)'
_cod_data_source_file d0ce01196g2.cif
_cod_data_source_block xn_14_4
_cod_depositor_comments
;
The following automatic conversions were performed:

data item '_exptl_absorpt_correction_type' value 'Multi-Scan' was
changed to 'multi-scan' in accordance with the
/home/data/users/saulius/crontab/automatic-downloads/rss-feeds/RSC/lib/dictionaries/cif_core.dic
dictionary named 'cif_core.dic' version 2.4.2 last updated on
2011-04-26.

Automatic conversion script
Id: cif_fix_values 7556 2019-12-06 15:28:31Z antanas 

 Adding full bibliography for 7241641--7241647.cif.
;
_cod_original_cell_volume 692.8(3)
_cod_database_code 7241645

loop_
_space_group_symop_operation_xyz
'x, y, z'
'-x, -y, -z'

loop_
_atom_site_type_symbol
_atom_site_label
_atom_site_fract_x
_atom_site_fract_y
_atom_site_fract_z
_atom_site_U_iso_or_equiv
_atom_site_adp_type
_atom_site_calc_flag
_atom_site_refinement_flags_adp
_atom_site_refinement_flags_occupancy
_atom_site_refinement_flags_posn
_atom_site_occupancy
_atom_site_disorder_assembly
_atom_site_disorder_group
B B1 0.8946(3) 0.3584(3) 0.2098(3) 0.0612(6) Uani d . . D 1 . .
H H1 1.0309(9) 0.3975(19) 0.2712(18) 0.054(5) Uiso d . . D 1 . .
H H2 0.841(2) 0.2295(12) 0.177(2) 0.086(7) Uiso d . . D 1 . .
H H3 0.862(3) 0.372(2) 0.1015(14) 0.098(7) Uiso d . . D 1 . .
B B2 0.8990(2) 0.6637(3) 0.4075(2) 0.0454(5) Uani d . . D 1 . .
H H4 1.0353(9) 0.6911(19) 0.4610(17) 0.043(4) Uiso d . . D 1 . .
H H5 0.8574(19) 0.7029(17) 0.3170(14) 0.054(5) Uiso d . . D 1 . .
C C1 0.9200(2) 0.9479(2) 0.6334(2) 0.0569(5) Uani d . . . 1 . .
H H1A 1.0362 0.9666 0.6529 0.068 Uiso calc U . R 1 . .
H H1B 0.8708 0.988 0.5621 0.068 Uiso calc U . R 1 . .
C C2 0.9014(2) 1.0454(2) 0.7878(2) 0.0656(6) Uani d . . . 1 . .
H H2A 0.7867 1.0304 0.7696 0.098 Uiso calc U . R 1 . .
H H2B 0.9533 1.1599 0.8332 0.098 Uiso calc U . R 1 . .
H H2C 0.9523 1.0089 0.8605 0.098 Uiso calc U . R 1 . .
C C3 0.6524(2) 0.5041(2) 0.8920(2) 0.0546(5) Uani d . . . 1 . .
H H3A 0.6815 0.5419 1.0051 0.066 Uiso calc U . R 1 . .
H H3B 0.7532 0.5148 0.8732 0.066 Uiso calc U . R 1 . .
C C4 0.6557(2) 0.7636(2) 0.9116(2) 0.0546(5) Uani d . . . 1 . .
H H4A 0.752 0.7582 0.8841 0.065 Uiso calc U . R 1 . .
H H4B 0.6925 0.8234 1.0275 0.065 Uiso calc U . R 1 . .
C C5 0.5561(2) 0.8507(2) 0.8437(2) 0.0499(5) Uani d . . . 1 . .
H H5A 0.4538 0.8454 0.8606 0.06 Uiso calc U . R 1 . .
H H5B 0.616 0.9656 0.8968 0.06 Uiso calc U . R 1 . .
C C6 0.4199(2) 0.8429(2) 0.6007(2) 0.0484(4) Uani d . . . 1 . .
H H6A 0.4801 0.9521 0.6327 0.058 Uiso calc U . R 1 . .
H H6B 0.3264 0.8528 0.6325 0.058 Uiso calc U . R 1 . .
C C7 0.3619(2) 0.7350(2) 0.4240(2) 0.0506(5) Uani d . . . 1 . .
H H7A 0.315 0.6225 0.3938 0.061 Uiso calc U . R 1 . .
H H7B 0.2772 0.7711 0.3709 0.061 Uiso calc U . R 1 . .
C C8 0.4465(2) 0.6720(2) 0.2058(2) 0.0530(5) Uani d . . . 1 . .
H H8A 0.5441 0.6808 0.1817 0.064 Uiso calc U . R 1 . .
H H8B 0.3824 0.7368 0.1731 0.064 Uiso calc U . R 1 . .
N N1 0.82358(18) 0.47746(19) 0.33431(19) 0.0479(4) Uani d . . . 1 . .
H H1C 0.723(2) 0.453(2) 0.289(2) 0.058 Uiso d U . . 1 . .
H H1D 0.839(2) 0.454(2) 0.414(2) 0.058 Uiso d U . . 1 . .
N N2 0.84432(18) 0.76772(18) 0.55130(17) 0.0423(4) Uani d . . . 1 . .
H H2D 0.740(2) 0.746(2) 0.518(2) 0.051 Uiso d U . . 1 . .
H H2E 0.870(2) 0.737(2) 0.619(2) 0.051 Uiso d U . . 1 . .
O O1 0.55891(13) 0.60149(15) 0.84873(14) 0.0517(3) Uani d . . . 1 . .
O O2 0.52286(14) 0.77388(14) 0.67684(13) 0.0474(3) Uani d . . . 1 . .
O O3 0.49613(13) 0.74211(14) 0.37499(13) 0.0461(3) Uani d . . . 1 . .

loop_
_atom_site_aniso_label
_atom_site_aniso_U_11
_atom_site_aniso_U_22
_atom_site_aniso_U_33
_atom_site_aniso_U_12
_atom_site_aniso_U_13
_atom_site_aniso_U_23
B1 0.0572(14) 0.0689(16) 0.0477(13) 0.0316(13) 0.0160(11) 0.0211(12)
B2 0.0359(10) 0.0533(13) 0.0433(11) 0.0112(9) 0.0155(9) 0.0214(10)
C1 0.0609(12) 0.0466(11) 0.0643(13) 0.0120(9) 0.0291(10) 0.0261(10)
C2 0.0600(12) 0.0596(13) 0.0596(13) 0.0107(10) 0.0204(10) 0.0187(10)
C3 0.0510(10) 0.0702(13) 0.0380(10) 0.0256(10) 0.0107(8) 0.0256(9)
C4 0.0470(10) 0.0585(12) 0.0355(9) -0.0004(9) 0.0054(8) 0.0150(9)
C5 0.0557(11) 0.0430(10) 0.0367(9) 0.0048(8) 0.0192(8) 0.0094(8)
C6 0.0416(9) 0.0508(11) 0.0531(11) 0.0183(8) 0.0223(8) 0.0226(9)
C7 0.0361(9) 0.0669(12) 0.0486(10) 0.0161(8) 0.0150(8) 0.0292(9)
C8 0.0593(11) 0.0647(13) 0.0479(11) 0.0287(10) 0.0232(9) 0.0346(10)
N1 0.0326(7) 0.0521(9) 0.0466(9) 0.0117(7) 0.0089(7) 0.0188(7)
N2 0.0354(7) 0.0479(9) 0.0460(9) 0.0125(7) 0.0156(7) 0.0253(7)
O1 0.0394(6) 0.0534(8) 0.0530(8) 0.0116(6) 0.0074(6) 0.0261(6)
O2 0.0536(7) 0.0460(7) 0.0350(6) 0.0188(6) 0.0169(5) 0.0133(5)
O3 0.0369(6) 0.0582(8) 0.0428(7) 0.0143(5) 0.0155(5) 0.0247(6)

loop_
_atom_type_symbol
_atom_type_description
_atom_type_scat_dispersion_real
_atom_type_scat_dispersion_imag
_atom_type_scat_source
C C 0.0033 0.0016 'International Tables Vol C Tables 4.2.6.8 and 6.1.1.4'
H H 0.0000 0.0000 'International Tables Vol C Tables 4.2.6.8 and 6.1.1.4'
B B 0.0013 0.0007 'International Tables Vol C Tables 4.2.6.8 and 6.1.1.4'
N N 0.0061 0.0033 'International Tables Vol C Tables 4.2.6.8 and 6.1.1.4'
O O 0.0106 0.0060 'International Tables Vol C Tables 4.2.6.8 and 6.1.1.4'

loop_
_geom_angle_atom_site_label_1
_geom_angle_atom_site_label_2
_geom_angle_atom_site_label_3
_geom_angle_site_symmetry_1
_geom_angle_site_symmetry_3
_geom_angle
_geom_angle_publ_flag
N1 B2 N2 . . 110.05(15) ?
C2 C1 N2 . . 114.45(16) ?
O1 C3 C8 . 2_666 109.33(14) ?
O1 C4 C5 . . 109.49(14) ?
O2 C5 C4 . . 108.73(14) ?
O2 C6 C7 . . 109.19(14) ?
O3 C7 C6 . . 109.63(14) ?
O3 C8 C3 . 2_666 115.06(15) ?
B2 N1 B1 . . 114.89(16) ?
C1 N2 B2 . . 112.96(14) ?
C3 O1 C4 . . 112.42(13) ?
C6 O2 C5 . . 112.44(13) ?
C7 O3 C8 . . 113.31(13) ?

loop_
_geom_bond_atom_site_label_1
_geom_bond_atom_site_label_2
_geom_bond_site_symmetry_2
_geom_bond_distance
_geom_bond_publ_flag
B1 N1 . 1.605(3) ?
B2 N1 . 1.546(3) ?
B2 N2 . 1.593(2) ?
C1 C2 . 1.484(3) ?
C1 N2 . 1.486(2) ?
C3 O1 . 1.419(2) ?
C3 C8 2_666 1.494(3) ?
C4 O1 . 1.423(2) ?
C4 C5 . 1.487(3) ?
C5 O2 . 1.422(2) ?
C6 O2 . 1.412(2) ?
C6 C7 . 1.487(2) ?
C7 O3 . 1.4223(19) ?
C8 O3 . 1.427(2) ?
C8 C3 2_666 1.494(3) ?
